data_7241894
loop_
_publ_author_name
'Li, Zihan'
'Xu, Mengjie'
'Liu, Haodong'
'Wen, Qingshi'
'Fu, Jinqiu'
'Zhuang, Wei'
'Yang, Pengpeng'
'Wu, Jinglan'
'Ying, Hanjie'

_publ_section_title
;
 Monohydrate and anhydrate of nylon 5I monomer
 1,5-pentanediamine--isophthalate
;
_journal_issue 73
_journal_name_full 'RSC Advances'
_journal_page_first 44774
_journal_page_last 44784
_journal_paper_doi 10.1039/D0RA08767J
_journal_volume 10
_journal_year 2020
_chemical_formula_sum 'C13 H22 N2 O5'
_chemical_formula_weight 286.33
_chemical_melting_point 511.55
_chemical_name_systematic 1,5-pentanediamine-Isophthalate
_chemical_properties_physical Moisture-sensitive,Heat-sensitive
_space_group_IT_number 60
_space_group_name_Hall '-P 2n 2ab'
_space_group_name_H-M_alt 'P b c n'
_symmetry_cell_setting orthorhombic
_symmetry_space_group_name_H-M 'P b c n'
_atom_sites_solution_hydrogens geom
_atom_sites_solution_primary direct
_atom_sites_solution_secondary difmap
_audit_creation_method SHELXL-97
_audit_update_record
;
2019-11-30 deposited with the CCDC.	2020-11-11 downloaded from the CCDC.
;
_cell_angle_alpha 90.00
_cell_angle_beta 90.00
_cell_angle_gamma 90.00
_cell_formula_units_Z 8
_cell_length_a 10.9462(9)
_cell_length_b 13.6297(11)
_cell_length_c 19.4386(16)
_cell_measurement_reflns_used 3272
_cell_measurement_temperature 298(2)
_cell_measurement_theta_max 28.245
_cell_measurement_theta_min 2.387
_cell_volume 2900.1(4)
_computing_cell_refinement 'Bruker SMART'
_computing_data_collection 'Bruker SMART'
_computing_data_reduction 'Bruker SAINT'
_computing_molecular_graphics 'Bruker SHELXTL'
_computing_publication_material 'Bruker SHELXTL'
_computing_structure_refinement 'SHELXL-97 (Sheldrick, 1997)'
_computing_structure_solution 'SHELXS-97 (Sheldrick, 1990)'
_diffrn_ambient_temperature 298(2)
_diffrn_measured_fraction_theta_full 1.000
_diffrn_measured_fraction_theta_max 1.000
_diffrn_measurement_device_type 'CCD area detector'
_diffrn_measurement_method 'phi and omega scans'
_diffrn_radiation_monochromator graphite
_diffrn_radiation_source 'fine-focus sealed tube'
_diffrn_radiation_type MoK\a
_diffrn_radiation_wavelength 0.71073
_diffrn_reflns_av_R_equivalents 0.0464
_diffrn_reflns_av_sigmaI/netI 0.0361
_diffrn_reflns_limit_h_max 12
_diffrn_reflns_limit_h_min -13
_diffrn_reflns_limit_k_max 11
_diffrn_reflns_limit_k_min -16
_diffrn_reflns_limit_l_max 23
_diffrn_reflns_limit_l_min -22
_diffrn_reflns_number 13154
_diffrn_reflns_theta_full 25.02
_diffrn_reflns_theta_max 25.02
_diffrn_reflns_theta_min 2.39
_exptl_absorpt_coefficient_mu 0.101
_exptl_absorpt_correction_T_max 0.9851
_exptl_absorpt_correction_T_min 0.9608
_exptl_absorpt_correction_type multi-scan
_exptl_absorpt_process_details sadabs
_exptl_crystal_colour white
_exptl_crystal_density_diffrn 1.312
_exptl_crystal_density_meas 0
_exptl_crystal_density_method 'not measured'
_exptl_crystal_description stick
_exptl_crystal_F_000 1232
_exptl_crystal_recrystallization_method 'Reaction Crystallization'
_exptl_crystal_size_max 0.40
_exptl_crystal_size_mid 0.27
_exptl_crystal_size_min 0.15
_refine_diff_density_max 0.163
_refine_diff_density_min -0.200
_refine_diff_density_rms 0.043
_refine_ls_extinction_coef 0.0051(7)
_refine_ls_extinction_expression Fc^*^=kFc[1+0.001xFc^2^\l^3^/sin(2\q)]^-1/4^
_refine_ls_extinction_method SHELXL
_refine_ls_goodness_of_fit_ref 1.025
_refine_ls_hydrogen_treatment mixed
_refine_ls_matrix_type full
_refine_ls_number_parameters 184
_refine_ls_number_reflns 2562
_refine_ls_number_restraints 0
_refine_ls_restrained_S_all 1.025
_refine_ls_R_factor_all 0.0708
_refine_ls_R_factor_gt 0.0397
_refine_ls_shift/su_max 0.000
_refine_ls_shift/su_mean 0.000
_refine_ls_structure_factor_coef Fsqd
_refine_ls_weighting_details 'calc w=1/[\s^2^(Fo^2^)+(0.0503P)^2^+0.9405P] where P=(Fo^2^+2Fc^2^)/3'
_refine_ls_weighting_scheme calc
_refine_ls_wR_factor_gt 0.0944
_refine_ls_wR_factor_ref 0.1104
_reflns_number_gt 1764
_reflns_number_total 2562
_reflns_threshold_expression >2sigma(I)
_cod_data_source_file d0ra08767j2.cif
_cod_data_source_block 180605j
_cod_depositor_comments
;
The following automatic conversions were performed:

data item '_symmetry_cell_setting' value 'Orthorhombic' was changed
to 'orthorhombic' in accordance with the
/home/data/users/saulius/crontab/automatic-downloads/rss-feeds/RSC/lib/dictionaries/cif_core.dic
dictionary named 'cif_core.dic' version 2.4.2 last updated on
2011-04-26.

Automatic conversion script
Id: cif_fix_values 7556 2019-12-06 15:28:31Z antanas 
;
_cod_original_sg_symbol_H-M Pbcn
_cod_database_code 7241894

loop_
_symmetry_equiv_pos_as_xyz
'x, y, z'
'-x+1/2, -y+1/2, z+1/2'
'-x, y, -z+1/2'
'x+1/2, -y+1/2, -z'
'-x, -y, -z'
'x-1/2, y-1/2, -z-1/2'
'x, -y, z-1/2'
'-x-1/2, y-1/2, z'

loop_
_atom_site_label
_atom_site_type_symbol
_atom_site_fract_x
_atom_site_fract_y
_atom_site_fract_z
_atom_site_U_iso_or_equiv
_atom_site_adp_type
_atom_site_occupancy
_atom_site_symmetry_multiplicity
_atom_site_calc_flag
_atom_site_refinement_flags
_atom_site_disorder_assembly
_atom_site_disorder_group
N1 N 0.53795(15) 0.33519(11) 0.09743(8) 0.0330(4) Uani 1 1 d . . .
H1A H 0.4616 0.3244 0.0836 0.050 Uiso 1 1 calc R . .
H1B H 0.5638 0.2843 0.1222 0.050 Uiso 1 1 calc R . .
H1C H 0.5861 0.3427 0.0609 0.050 Uiso 1 1 calc R . .
N2 N 0.57619(17) 0.88137(11) 0.09183(8) 0.0383(4) Uani 1 1 d . . .
H2A H 0.6435 0.8759 0.0664 0.058 Uiso 1 1 calc R . .
H2B H 0.5801 0.9360 0.1168 0.058 Uiso 1 1 calc R . .
H2C H 0.5111 0.8839 0.0645 0.058 Uiso 1 1 calc R . .
O1 O 0.29319(13) 0.26923(10) 0.06148(7) 0.0398(4) Uani 1 1 d . . .
O2 O 0.23060(14) 0.14090(10) -0.00029(6) 0.0400(4) Uani 1 1 d . . .
O3 O 0.35721(15) 0.21733(10) 0.31264(7) 0.0462(4) Uani 1 1 d . . .
O4 O 0.37477(14) 0.06661(10) 0.35522(7) 0.0424(4) Uani 1 1 d . . .
O5 O 0.90250(15) 0.35937(11) 0.51374(7) 0.0479(4) Uani 1 1 d . . .
H5C H 0.8390 0.3341 0.4959 0.058 Uiso 1 1 d R . .
H5D H 0.8847 0.3799 0.5538 0.058 Uiso 1 1 d R . .
C1 C 0.27130(17) 0.17930(15) 0.05447(10) 0.0307(5) Uani 1 1 d . . .
C2 C 0.35767(18) 0.12586(14) 0.30661(10) 0.0314(5) Uani 1 1 d . . .
C3 C 0.29181(17) 0.11157(13) 0.11489(9) 0.0283(4) Uani 1 1 d . . .
C4 C 0.31815(17) 0.14781(14) 0.17999(9) 0.0293(5) Uani 1 1 d . . .
H4 H 0.3264 0.2151 0.1863 0.035 Uiso 1 1 calc R . .
C5 C 0.33239(17) 0.08521(13) 0.23587(9) 0.0281(4) Uani 1 1 d . . .
C6 C 0.32068(19) -0.01516(14) 0.22554(10) 0.0353(5) Uani 1 1 d . . .
H6 H 0.3303 -0.0579 0.2624 0.042 Uiso 1 1 calc R . .
C7 C 0.2950(2) -0.05207(14) 0.16108(11) 0.0390(5) Uani 1 1 d . . .
H7 H 0.2872 -0.1194 0.1547 0.047 Uiso 1 1 calc R . .
C8 C 0.28081(18) 0.01066(14) 0.10607(10) 0.0346(5) Uani 1 1 d . . .
H8 H 0.2638 -0.0147 0.0627 0.042 Uiso 1 1 calc R . .
C9 C 0.5419(2) 0.42526(14) 0.14006(10) 0.0371(5) Uani 1 1 d . . .
H9A H 0.6144 0.4235 0.1688 0.044 Uiso 1 1 calc R . .
H9B H 0.4713 0.4263 0.1702 0.044 Uiso 1 1 calc R . .
C10 C 0.54344(19) 0.51776(14) 0.09787(10) 0.0360(5) Uani 1 1 d . . .
H10A H 0.4724 0.5185 0.0680 0.043 Uiso 1 1 calc R . .
H10B H 0.6156 0.5178 0.0689 0.043 Uiso 1 1 calc R . .
C11 C 0.54331(19) 0.61020(14) 0.14169(10) 0.0350(5) Uani 1 1 d . . .
H11A H 0.4675 0.6138 0.1674 0.042 Uiso 1 1 calc R . .
H11B H 0.6100 0.6071 0.1745 0.042 Uiso 1 1 calc R . .
C12 C 0.5569(2) 0.70147(14) 0.09779(11) 0.0392(5) Uani 1 1 d . . .
H12A H 0.6295 0.6948 0.0696 0.047 Uiso 1 1 calc R . .
H12B H 0.4872 0.7059 0.0671 0.047 Uiso 1 1 calc R . .
C13 C 0.5660(2) 0.79519(14) 0.13828(11) 0.0393(5) Uani 1 1 d . . .
H13A H 0.4941 0.8023 0.1671 0.047 Uiso 1 1 calc R . .
H13B H 0.6370 0.7924 0.1681 0.047 Uiso 1 1 calc R . .

loop_
_atom_site_aniso_label
_atom_site_aniso_U_11
_atom_site_aniso_U_22
_atom_site_aniso_U_33
_atom_site_aniso_U_23
_atom_site_aniso_U_13
_atom_site_aniso_U_12
N1 0.0405(11) 0.0298(9) 0.0288(9) 0.0017(7) -0.0015(8) 0.0020(7)
N2 0.0449(11) 0.0325(10) 0.0376(10) -0.0061(8) -0.0014(8) -0.0012(8)
O1 0.0551(10) 0.0314(8) 0.0330(8) 0.0015(6) -0.0036(7) -0.0014(7)
O2 0.0477(9) 0.0458(9) 0.0266(7) -0.0058(7) -0.0064(6) 0.0005(7)
O3 0.0759(12) 0.0300(8) 0.0326(8) -0.0053(6) -0.0107(8) 0.0000(7)
O4 0.0652(11) 0.0354(8) 0.0267(8) 0.0020(6) -0.0049(7) 0.0056(7)
O5 0.0581(11) 0.0548(10) 0.0309(8) -0.0062(7) 0.0049(7) -0.0099(8)
C1 0.0294(11) 0.0358(12) 0.0267(11) -0.0033(9) 0.0008(9) 0.0044(9)
C2 0.0351(12) 0.0300(11) 0.0289(11) -0.0013(9) -0.0004(9) 0.0015(9)
C3 0.0288(11) 0.0307(11) 0.0256(10) -0.0034(8) 0.0005(8) 0.0023(8)
C4 0.0322(11) 0.0248(10) 0.0308(10) -0.0037(8) -0.0002(8) 0.0005(8)
C5 0.0303(11) 0.0270(10) 0.0269(10) -0.0011(8) 0.0005(8) 0.0006(8)
C6 0.0449(13) 0.0274(11) 0.0336(11) 0.0034(9) -0.0037(10) 0.0018(9)
C7 0.0498(14) 0.0233(10) 0.0439(13) -0.0073(9) -0.0069(10) 0.0000(9)
C8 0.0394(12) 0.0340(12) 0.0305(11) -0.0101(9) -0.0042(9) 0.0020(9)
C9 0.0466(14) 0.0336(11) 0.0310(11) -0.0022(9) -0.0036(10) 0.0035(9)
C10 0.0393(13) 0.0338(12) 0.0349(11) -0.0011(9) 0.0006(10) 0.0009(9)
C11 0.0373(13) 0.0331(11) 0.0345(11) -0.0046(9) -0.0022(9) 0.0038(9)
C12 0.0483(14) 0.0329(12) 0.0364(12) -0.0021(9) -0.0023(10) -0.0014(10)
C13 0.0513(14) 0.0315(11) 0.0351(12) -0.0022(9) -0.0024(10) 0.0030(10)

loop_
_atom_type_symbol
_atom_type_description
_atom_type_scat_dispersion_real
_atom_type_scat_dispersion_imag
_atom_type_scat_source
C C 0.0033 0.0016 'International Tables Vol C Tables 4.2.6.8 and 6.1.1.4'
H H 0.0000 0.0000 'International Tables Vol C Tables 4.2.6.8 and 6.1.1.4'
N N 0.0061 0.0033 'International Tables Vol C Tables 4.2.6.8 and 6.1.1.4'
O O 0.0106 0.0060 'International Tables Vol C Tables 4.2.6.8 and 6.1.1.4'

loop_
_geom_angle_atom_site_label_1
_geom_angle_atom_site_label_2
_geom_angle_atom_site_label_3
_geom_angle
_geom_angle_site_symmetry_1
_geom_angle_site_symmetry_3
_geom_angle_publ_flag
O1 C1 O2 124.14(18) . . ?
O1 C1 C3 118.92(17) . . ?
O2 C1 C3 116.93(17) . . ?
O3 C2 O4 124.74(18) . . ?
O3 C2 C5 116.77(17) . . ?
O4 C2 C5 118.47(17) . . ?
C4 C3 C8 118.81(17) . . ?
C4 C3 C1 121.46(17) . . ?
C8 C3 C1 119.70(17) . . ?
C3 C4 C5 121.14(17) . . ?
C6 C5 C4 118.77(17) . . ?
C6 C5 C2 120.71(17) . . ?
C4 C5 C2 120.50(16) . . ?
C7 C6 C5 120.63(18) . . ?
C8 C7 C6 120.11(18) . . ?
C7 C8 C3 120.54(18) . . ?
N1 C9 C10 112.94(16) . . ?
C9 C10 C11 112.89(16) . . ?
C12 C11 C10 111.38(16) . . ?
C13 C12 C11 114.14(17) . . ?
N2 C13 C12 111.01(16) . . ?

loop_
_geom_bond_atom_site_label_1
_geom_bond_atom_site_label_2
_geom_bond_distance
_geom_bond_site_symmetry_2
_geom_bond_publ_flag
N1 C9 1.482(2) . ?
N2 C13 1.486(2) . ?
O1 C1 1.256(2) . ?
O2 C1 1.267(2) . ?
O3 C2 1.252(2) . ?
O4 C2 1.257(2) . ?
C1 C3 1.511(3) . ?
C2 C5 1.508(3) . ?
C3 C4 1.389(3) . ?
C3 C8 1.391(3) . ?
C4 C5 1.390(3) . ?
C5 C6 1.389(3) . ?
C6 C7 1.379(3) . ?
C7 C8 1.378(3) . ?
C9 C10 1.504(3) . ?
C10 C11 1.521(3) . ?
C11 C12 1.516(3) . ?
C12 C13 1.504(3) . ?
